data_7118551
loop_
_publ_author_name
'Lama, Prem'
'Alimi, Lukman O.'
'Das, Raj Kumar'
'Barbour, Leonard J.'

_publ_section_title
;
 Hydration-dependent anomalous thermal expansion behaviour in a
 coordination polymer.
;
_journal_issue 15
_journal_name_full 'Chemical communications (Cambridge, England)'
_journal_page_first 3231
_journal_page_last 3234
_journal_paper_doi 10.1039/c6cc00158k
_journal_volume 52
_journal_year 2016
_chemical_formula_moiety 'C22 H18 N2 O6 Zn'
_chemical_formula_sum 'C22 H18 N2 O6 Zn'
_chemical_formula_weight 471.75
_chemical_name_systematic
; 
 ? 
;
_space_group_IT_number 33
_symmetry_cell_setting orthorhombic
_symmetry_space_group_name_Hall 'P 2c -2n'
_symmetry_space_group_name_H-M 'P n a 21'
_atom_sites_solution_hydrogens geom
_atom_sites_solution_primary direct
_atom_sites_solution_secondary difmap
_audit_creation_method SHELXL-97
_audit_update_record
;
2015-12-09 deposited with the CCDC.
2016-01-20 downloaded from the CCDC.
;
_cell_angle_alpha 90.00
_cell_angle_beta 90.00
_cell_angle_gamma 90.00
_cell_formula_units_Z 4
_cell_length_a 18.9745(19)
_cell_length_b 7.8080(8)
_cell_length_c 13.6816(14)
_cell_measurement_reflns_used 2839
_cell_measurement_temperature 250(2)
_cell_measurement_theta_max 25.19
_cell_measurement_theta_min 2.61
_cell_volume 2027.0(4)
_computing_cell_refinement 'SAINT (Bruker, 2009)'
_computing_data_reduction SAINT
_computing_molecular_graphics 'X-Seed (Barbour 2001)'
_computing_structure_refinement 'SHELXL-97 (Sheldrick, 1997)'
_computing_structure_solution 'SHELXS-97 (Sheldrick, 1990)'
_diffrn_ambient_temperature 250(2)
_diffrn_measured_fraction_theta_full 0.999
_diffrn_measured_fraction_theta_max 0.999
_diffrn_measurement_device_type 'CCD area detector'
_diffrn_measurement_method 'phi and omega scans'
_diffrn_radiation_monochromator graphite
_diffrn_radiation_source 'fine-focus sealed tube'
_diffrn_radiation_type MoK\a
_diffrn_radiation_wavelength 0.71073
_diffrn_reflns_av_R_equivalents 0.0362
_diffrn_reflns_av_sigmaI/netI 0.0550
_diffrn_reflns_limit_h_max 23
_diffrn_reflns_limit_h_min -18
_diffrn_reflns_limit_k_max 7
_diffrn_reflns_limit_k_min -9
_diffrn_reflns_limit_l_max 16
_diffrn_reflns_limit_l_min -16
_diffrn_reflns_number 10515
_diffrn_reflns_theta_full 25.97
_diffrn_reflns_theta_max 25.97
_diffrn_reflns_theta_min 2.15
_exptl_absorpt_coefficient_mu 1.255
_exptl_absorpt_correction_T_max 0.8001
_exptl_absorpt_correction_T_min 0.5442
_exptl_absorpt_correction_type multi-scan
_exptl_absorpt_process_details SADABS
_exptl_crystal_colour colorless
_exptl_crystal_density_diffrn 1.546
_exptl_crystal_density_method 'not measured'
_exptl_crystal_description block
_exptl_crystal_F_000 968
_exptl_crystal_size_max 0.552
_exptl_crystal_size_mid 0.208
_exptl_crystal_size_min 0.186
_refine_diff_density_max 0.740
_refine_diff_density_min -0.275
_refine_diff_density_rms 0.059
_refine_ls_abs_structure_details 'Flack H D (1983), Acta Cryst. A39, 876-881'
_refine_ls_abs_structure_Flack 0.00
_refine_ls_extinction_method none
_refine_ls_goodness_of_fit_ref 1.045
_refine_ls_hydrogen_treatment mixed
_refine_ls_matrix_type full
_refine_ls_number_parameters 280
_refine_ls_number_reflns 3927
_refine_ls_number_restraints 1
_refine_ls_restrained_S_all 1.045
_refine_ls_R_factor_all 0.0509
_refine_ls_R_factor_gt 0.0406
_refine_ls_shift/su_max 0.000
_refine_ls_shift/su_mean 0.000
_refine_ls_structure_factor_coef Fsqd
_refine_ls_weighting_details 'calc w=1/[\s^2^(Fo^2^)+(0.0514P)^2^+0.4998P] where P=(Fo^2^+2Fc^2^)/3'
_refine_ls_weighting_scheme calc
_refine_ls_wR_factor_gt 0.0977
_refine_ls_wR_factor_ref 0.1029
_reflns_number_gt 3322
_reflns_number_total 3927
_reflns_threshold_expression >2sigma(I)
_cod_data_source_file c6cc00158k2.cif
_cod_data_source_block LJB_1_250K
_cod_depositor_comments 'Adding full bibliography for 7118534--7118552.cif.'
_cod_original_sg_symbol_Hall P2c-2n
_cod_original_sg_symbol_H-M Pna21
_cod_database_code 7118551

loop_
_symmetry_equiv_pos_as_xyz
'x, y, z'
'-x, -y, z+1/2'
'-x+1/2, y+1/2, z+1/2'
'x+1/2, -y+1/2, z'

loop_
_atom_site_label
_atom_site_type_symbol
_atom_site_fract_x
_atom_site_fract_y
_atom_site_fract_z
_atom_site_U_iso_or_equiv
_atom_site_adp_type
_atom_site_occupancy
_atom_site_symmetry_multiplicity
_atom_site_calc_flag
_atom_site_refinement_flags
Zn1 Zn 0.39088(2) 1.05857(5) 0.79067(3) 0.01855(13) Uani 1 1 d .
O1 O 0.47175(15) 0.9442(4) 0.8500(2) 0.0263(7) Uani 1 1 d .
O2 O 0.50023(19) 0.7786(5) 0.7242(3) 0.0504(10) Uani 1 1 d .
O3 O 0.76641(18) 0.6718(6) 0.7132(2) 0.0523(11) Uani 1 1 d .
O4 O 0.80934(16) 0.5541(4) 0.8482(2) 0.0293(8) Uani 1 1 d .
O5 O 0.69765(18) 0.7330(5) 1.1659(2) 0.0444(9) Uani 1 1 d .
O6 O 0.59779(16) 0.8790(4) 1.1559(2) 0.0303(7) Uani 1 1 d .
N1 N 0.39662(18) 1.2696(5) 0.8806(3) 0.0246(8) Uani 1 1 d .
N2 N 0.3260(2) 1.7818(5) 1.5408(3) 0.0377(10) Uani 1 1 d .
H2 H 0.3141 1.7820 1.6022 0.045 Uiso 1 1 calc R
C1 C 0.5122(2) 0.8403(5) 0.8045(3) 0.0243(10) Uani 1 1 d .
C2 C 0.5791(2) 0.7942(5) 0.8583(3) 0.0210(9) Uani 1 1 d .
C3 C 0.6381(2) 0.7382(5) 0.8085(3) 0.0221(10) Uani 1 1 d .
H3 H 0.6369 0.7314 0.7400 0.027 Uiso 1 1 calc R
C4 C 0.6990(2) 0.6918(5) 0.8575(3) 0.0209(9) Uani 1 1 d .
C5 C 0.7628(2) 0.6362(5) 0.8008(4) 0.0254(9) Uani 1 1 d .
C6 C 0.7009(2) 0.7013(6) 0.9595(3) 0.0233(9) Uani 1 1 d .
H6 H 0.7411 0.6642 0.9936 0.028 Uiso 1 1 calc R
C7 C 0.6438(2) 0.7650(5) 1.0100(3) 0.0206(9) Uani 1 1 d .
C8 C 0.6484(2) 0.7903(6) 1.1191(3) 0.0252(10) Uani 1 1 d .
C9 C 0.5833(2) 0.8118(6) 0.9595(3) 0.0223(9) Uani 1 1 d .
H9 H 0.5446 0.8560 0.9941 0.027 Uiso 1 1 calc R
C10 C 0.3865(2) 1.4317(6) 0.8506(3) 0.0272(10) Uani 1 1 d .
H10 H 0.3765 1.4518 0.7843 0.033 Uiso 1 1 calc R
C11 C 0.3901(2) 1.5707(6) 0.9138(4) 0.0316(11) Uani 1 1 d .
H11 H 0.3814 1.6820 0.8905 0.038 Uiso 1 1 calc R
C12 C 0.4067(2) 1.5447(6) 1.0111(3) 0.0274(10) Uani 1 1 d .
C13 C 0.4189(2) 1.3788(6) 1.0413(3) 0.0300(10) Uani 1 1 d .
H13 H 0.4312 1.3561 1.1066 0.036 Uiso 1 1 calc R
C14 C 0.4128(3) 1.2466(6) 0.9751(3) 0.0289(10) Uani 1 1 d .
H14 H 0.4205 1.1343 0.9974 0.035 Uiso 1 1 calc R
C15 C 0.4109(3) 1.6931(7) 1.0811(4) 0.0408(13) Uani 1 1 d .
H15A H 0.3855 1.7903 1.0525 0.049 Uiso 1 1 calc R
H15B H 0.4604 1.7268 1.0878 0.049 Uiso 1 1 calc R
C16 C 0.3810(3) 1.6590(8) 1.1830(4) 0.0417(13) Uani 1 1 d .
H16A H 0.3322 1.6193 1.1775 0.050 Uiso 1 1 calc R
H16B H 0.4085 1.5686 1.2149 0.050 Uiso 1 1 calc R
C17 C 0.3833(4) 1.8162(8) 1.2434(4) 0.0537(19) Uani 1 1 d .
H17A H 0.3517 1.9015 1.2144 0.064 Uiso 1 1 calc R
H17B H 0.4312 1.8630 1.2413 0.064 Uiso 1 1 calc R
C18 C 0.3624(3) 1.7896(8) 1.3498(4) 0.0410(14) Uani 1 1 d .
C19 C 0.2955(3) 1.8219(9) 1.3778(4) 0.0551(16) Uani 1 1 d .
H19 H 0.2609 1.8456 1.3306 0.066 Uiso 1 1 calc R
C20 C 0.2782(3) 1.8202(9) 1.4750(4) 0.0523(16) Uani 1 1 d .
H20 H 0.2319 1.8465 1.4946 0.063 Uiso 1 1 calc R
C21 C 0.3909(3) 1.7433(9) 1.5173(4) 0.0459(15) Uani 1 1 d .
H21 H 0.4240 1.7154 1.5658 0.055 Uiso 1 1 calc R
C22 C 0.4099(3) 1.7445(9) 1.4207(4) 0.0558(17) Uani 1 1 d .
H22 H 0.4561 1.7139 1.4028 0.067 Uiso 1 1 calc R

loop_
_atom_site_aniso_label
_atom_site_aniso_U_11
_atom_site_aniso_U_22
_atom_site_aniso_U_33
_atom_site_aniso_U_23
_atom_site_aniso_U_13
_atom_site_aniso_U_12
Zn1 0.0158(2) 0.0265(2) 0.0134(2) 0.0024(3) 0.0000(3) 0.00017(18)
O1 0.0219(16) 0.0352(18) 0.0218(16) 0.0012(13) -0.0008(12) 0.0074(13)
O2 0.040(2) 0.084(3) 0.0275(18) -0.025(2) -0.0141(16) 0.024(2)
O3 0.042(2) 0.090(3) 0.0252(19) 0.014(2) 0.0174(17) 0.020(2)
O4 0.0202(16) 0.043(2) 0.0248(17) -0.0078(14) -0.0005(13) 0.0087(14)
O5 0.036(2) 0.079(3) 0.0185(16) 0.0019(17) -0.0061(15) 0.0164(18)
O6 0.0318(18) 0.0433(19) 0.0157(15) -0.0074(15) 0.0014(12) 0.0044(15)
N1 0.024(2) 0.030(2) 0.0191(19) -0.0023(15) 0.0027(15) 0.0015(16)
N2 0.039(3) 0.052(3) 0.022(2) -0.0039(18) 0.0104(18) -0.009(2)
C1 0.0206(19) 0.031(2) 0.021(3) -0.001(2) -0.0006(18) 0.0062(17)
C2 0.018(2) 0.027(2) 0.0178(19) -0.0008(17) -0.0022(17) 0.0015(18)
C3 0.0188(18) 0.034(2) 0.014(3) -0.0025(17) -0.0017(16) 0.0064(17)
C4 0.019(2) 0.027(2) 0.018(2) -0.0022(17) 0.0014(16) 0.0039(19)
C5 0.0176(19) 0.031(2) 0.027(3) -0.004(2) 0.004(2) 0.0005(16)
C6 0.017(2) 0.033(2) 0.019(2) 0.0008(18) -0.0025(17) 0.0049(18)
C7 0.019(2) 0.028(2) 0.015(2) -0.0004(16) -0.0004(16) 0.0030(18)
C8 0.022(2) 0.037(3) 0.017(2) -0.0033(18) 0.0037(18) -0.003(2)
C9 0.018(2) 0.031(2) 0.019(2) -0.0013(17) 0.0005(17) 0.0033(19)
C10 0.030(3) 0.031(3) 0.021(2) 0.0049(18) -0.0015(17) -0.001(2)
C11 0.042(3) 0.026(2) 0.026(2) 0.0017(19) 0.001(2) 0.002(2)
C12 0.030(2) 0.032(3) 0.021(2) 0.0009(18) 0.0060(18) -0.006(2)
C13 0.034(3) 0.040(3) 0.016(2) 0.0008(19) -0.0014(18) 0.005(2)
C14 0.035(3) 0.029(2) 0.022(2) 0.005(2) 0.002(2) 0.010(2)
C15 0.055(3) 0.039(3) 0.028(3) -0.007(2) 0.010(3) -0.010(3)
C16 0.044(3) 0.054(4) 0.026(3) -0.007(2) 0.010(2) -0.017(3)
C17 0.079(5) 0.047(4) 0.035(3) -0.013(3) 0.013(3) -0.022(3)
C18 0.034(3) 0.067(4) 0.022(3) -0.016(2) 0.004(2) -0.014(3)
C19 0.040(3) 0.094(5) 0.032(3) -0.003(3) -0.009(2) -0.010(3)
C20 0.026(3) 0.096(5) 0.036(3) -0.007(3) 0.007(2) 0.005(3)
C21 0.038(3) 0.067(4) 0.032(3) -0.003(3) -0.001(2) 0.004(3)
C22 0.031(3) 0.097(5) 0.039(3) -0.010(3) 0.011(3) 0.004(3)

loop_
_atom_type_symbol
_atom_type_description
_atom_type_scat_dispersion_real
_atom_type_scat_dispersion_imag
_atom_type_scat_source
C C 0.0033 0.0016 'International Tables Vol C Tables 4.2.6.8 and 6.1.1.4'
H H 0.0000 0.0000 'International Tables Vol C Tables 4.2.6.8 and 6.1.1.4'
N N 0.0061 0.0033 'International Tables Vol C Tables 4.2.6.8 and 6.1.1.4'
O O 0.0106 0.0060 'International Tables Vol C Tables 4.2.6.8 and 6.1.1.4'
Zn Zn 0.2839 1.4301 'International Tables Vol C Tables 4.2.6.8 and 6.1.1.4'

loop_
_geom_angle_atom_site_label_1
_geom_angle_atom_site_label_2
_geom_angle_atom_site_label_3
_geom_angle
_geom_angle_site_symmetry_1
_geom_angle_site_symmetry_3
O6 Zn1 O4 126.34(13) 2_674 4_465
O6 Zn1 O1 115.33(13) 2_674 .
O4 Zn1 O1 104.46(13) 4_465 .
O6 Zn1 N1 111.40(14) 2_674 .
O4 Zn1 N1 99.33(13) 4_465 .
O1 Zn1 N1 94.35(13) . .
C1 O1 Zn1 124.0(3) . .
C5 O4 Zn1 125.1(3) . 4_565
C8 O6 Zn1 115.4(3) . 2_675
C10 N1 C14 116.9(4) . .
C10 N1 Zn1 124.3(3) . .
C14 N1 Zn1 118.8(3) . .
C21 N2 C20 122.3(4) . .
O2 C1 O1 125.2(4) . .
O2 C1 C2 120.1(4) . .
O1 C1 C2 114.7(4) . .
C3 C2 C9 118.3(4) . .
C3 C2 C1 121.1(4) . .
C9 C2 C1 120.6(4) . .
C4 C3 C2 121.4(4) . .
C3 C4 C6 119.4(4) . .
C3 C4 C5 119.9(4) . .
C6 C4 C5 120.7(4) . .
O3 C5 O4 124.9(4) . .
O3 C5 C4 118.8(4) . .
O4 C5 C4 116.3(4) . .
C7 C6 C4 120.0(4) . .
C6 C7 C9 119.7(4) . .
C6 C7 C8 119.8(4) . .
C9 C7 C8 120.4(4) . .
O5 C8 O6 124.4(4) . .
O5 C8 C7 121.1(4) . .
O6 C8 C7 114.4(4) . .
C7 C9 C2 121.1(4) . .
N1 C10 C11 122.6(4) . .
C12 C11 C10 119.7(4) . .
C13 C12 C11 117.6(4) . .
C13 C12 C15 121.6(4) . .
C11 C12 C15 120.8(4) . .
C12 C13 C14 119.5(4) . .
N1 C14 C13 123.5(4) . .
C12 C15 C16 115.3(4) . .
C17 C16 C15 110.7(5) . .
C16 C17 C18 114.3(5) . .
C19 C18 C22 117.8(5) . .
C19 C18 C17 119.4(6) . .
C22 C18 C17 122.7(5) . .
C18 C19 C20 120.0(5) . .
N2 C20 C19 120.1(5) . .
N2 C21 C22 119.0(5) . .
C18 C22 C21 120.8(5) . .

loop_
_geom_bond_atom_site_label_1
_geom_bond_atom_site_label_2
_geom_bond_distance
_geom_bond_site_symmetry_2
Zn1 O6 1.919(3) 2_674
Zn1 O4 1.946(3) 4_465
Zn1 O1 1.952(3) .
Zn1 N1 2.059(4) .
O1 C1 1.279(5) .
O2 C1 1.221(5) .
O3 C5 1.233(6) .
O4 C5 1.269(5) .
O4 Zn1 1.946(3) 4_565
O5 C8 1.217(5) .
O6 C8 1.287(5) .
O6 Zn1 1.919(3) 2_675
N1 C10 1.344(6) .
N1 C14 1.341(5) .
N2 C21 1.307(7) .
N2 C20 1.313(7) .
C1 C2 1.510(5) .
C2 C3 1.383(6) .
C2 C9 1.393(6) .
C3 C4 1.383(5) .
C4 C6 1.397(5) .
C4 C5 1.502(5) .
C6 C7 1.379(6) .
C7 C9 1.389(6) .
C7 C8 1.508(6) .
C10 C11 1.389(6) .
C11 C12 1.383(7) .
C12 C13 1.379(6) .
C12 C15 1.505(7) .
C13 C14 1.378(6) .
C15 C16 1.529(7) .
C16 C17 1.480(8) .
C17 C18 1.524(7) .
C18 C19 1.349(8) .
C18 C22 1.369(8) .
C19 C20 1.371(7) .
C21 C22 1.370(8) .
